data_4516887
loop_
_publ_author_name
'Zhai, Feng'
'Jordan, Richard F.'

_publ_section_title
;
 Autoxidation of Heterocyclic Aminals.
;
_journal_issue 6
_journal_name_full 'ACS omega'
_journal_page_first 3055
_journal_page_last 3063
_journal_paper_doi 10.1021/acsomega.7b00589
_journal_volume 2
_journal_year 2017
_chemical_formula_moiety 'C34 H32 N4 O2'
_chemical_formula_sum 'C34 H32 N4 O2'
_chemical_formula_weight 528.63
_space_group_crystal_system monoclinic
_space_group_IT_number 15
_space_group_name_Hall '-C 2yc'
_space_group_name_H-M_alt 'C 1 2/c 1'
_atom_sites_solution_hydrogens geom
_atom_sites_solution_primary
;
dual-space method as implemented in SHELXT 2014/5 (Sheldrick, 2014)
;
_atom_sites_solution_secondary difmap
_audit_creation_method SHELXL-2014/7
_cell_angle_alpha 90
_cell_angle_beta 100.871(3)
_cell_angle_gamma 90
_cell_formula_units_Z 8
_cell_length_a 18.3177(14)
_cell_length_b 11.2752(9)
_cell_length_c 26.814(2)
_cell_measurement_reflns_used 9898
_cell_measurement_temperature 100(2)
_cell_measurement_theta_max 27.17
_cell_measurement_theta_min 2.26
_cell_volume 5438.7(7)
_computing_cell_refinement 'SAINT V.8.27 (Bruker AXS Inc., 2012)'
_computing_data_collection 'APEX2 v.2014.9-0 (Bruker AXS Inc., 2014)'
_computing_data_reduction 'SAINT V.8.27 (Bruker AXS Inc., 2012)'
_computing_molecular_graphics
;
Ortep-3 for Windows: L. J. Farrugia, J. Appl. Cryst (1997), 30, 565

Mercury: visualization and analysis of crystal structures
C. F. Macrae, P. R. Edgington, P. McCabe, E. Pidcock, G. P. Shields, 
R. Taylor, M. Towler and J. van de Streek, J. Appl. Cryst., 39, 453-457, 2006 
;
_computing_publication_material 'APEX2 v.2014.9-0 (Bruker AXS Inc., 2014)'
_computing_structure_refinement 'SHELXL-2014/7 (Sheldrick, 2014)'
_computing_structure_solution 'SHELXT 2014/5 (Sheldrick, 2014)'
_diffrn_ambient_temperature 100(2)
_diffrn_measured_fraction_theta_full 0.999
_diffrn_measured_fraction_theta_max 0.993
_diffrn_measurement_device_type 'Bruker SMART APEX CCD area-detector'
_diffrn_measurement_method '0.30\% \w scans'
_diffrn_radiation_monochromator graphite
_diffrn_radiation_source 'fine-focus sealed tube'
_diffrn_radiation_type MoK\a
_diffrn_radiation_wavelength 0.71073
_diffrn_reflns_av_R_equivalents 0.0480
_diffrn_reflns_av_unetI/netI 0.0299
_diffrn_reflns_Laue_measured_fraction_full 0.999
_diffrn_reflns_Laue_measured_fraction_max 0.993
_diffrn_reflns_limit_h_max 23
_diffrn_reflns_limit_h_min -23
_diffrn_reflns_limit_k_max 14
_diffrn_reflns_limit_k_min -14
_diffrn_reflns_limit_l_max 33
_diffrn_reflns_limit_l_min -33
_diffrn_reflns_number 43993
_diffrn_reflns_point_group_measured_fraction_full 0.999
_diffrn_reflns_point_group_measured_fraction_max 0.993
_diffrn_reflns_theta_full 25.242
_diffrn_reflns_theta_max 27.189
_diffrn_reflns_theta_min 2.264
_exptl_absorpt_coefficient_mu 0.082
_exptl_absorpt_correction_T_max 0.746
_exptl_absorpt_correction_T_min 0.679
_exptl_absorpt_correction_type multi-scan
_exptl_absorpt_process_details
;
SADABS (version 2012/4) as implemented in APEX2, version 2014.9-0, Bruker AXS
;
_exptl_crystal_colour colorless
_exptl_crystal_density_diffrn 1.291
_exptl_crystal_description 'square prism'
_exptl_crystal_F_000 2240
_exptl_crystal_size_max 0.440
_exptl_crystal_size_mid 0.260
_exptl_crystal_size_min 0.250
_refine_diff_density_max 0.314
_refine_diff_density_min -0.259
_refine_diff_density_rms 0.045
_refine_ls_extinction_method none
_refine_ls_goodness_of_fit_ref 1.038
_refine_ls_hydrogen_treatment constr
_refine_ls_matrix_type full
_refine_ls_number_parameters 367
_refine_ls_number_reflns 6023
_refine_ls_number_restraints 0
_refine_ls_restrained_S_all 1.038
_refine_ls_R_factor_all 0.0593
_refine_ls_R_factor_gt 0.0427
_refine_ls_shift/su_max 0.001
_refine_ls_shift/su_mean 0.000
_refine_ls_structure_factor_coef Fsqd
_refine_ls_weighting_details 'w=1/[\s^2^(Fo^2^)+(0.0518P)^2^+4.3708P] where P=(Fo^2^+2Fc^2^)/3'
_refine_ls_weighting_scheme calc
_refine_ls_wR_factor_gt 0.1036
_refine_ls_wR_factor_ref 0.1128
_reflns_Friedel_coverage 0.000
_reflns_number_gt 4813
_reflns_number_total 6023
_reflns_threshold_expression 'I > 2\s(I)'
_cod_data_source_file ao7b00589_si_008.cif
_cod_data_source_block 0065_zhai
_cod_original_cell_volume 5438.8(7)
_cod_original_sg_symbol_H-M 'C 2/c'
_cod_database_code 4516887
_shelx_shelxl_version_number 2014/7
_shelx_space_group_comment
;
The symmetry employed for this shelxl refinement is uniquely defined
by the following loop, which should always be used as a source of
symmetry information in preference to the above space-group names.
They are only intended as comments.
;
_shelx_estimated_absorpt_t_min 0.965
_shelx_estimated_absorpt_t_max 0.980

loop_
_space_group_symop_operation_xyz
'x, y, z'
'-x, y, -z+1/2'
'x+1/2, y+1/2, z'
'-x+1/2, y+1/2, -z+1/2'
'-x, -y, -z'
'x, -y, z-1/2'
'-x+1/2, -y+1/2, -z'
'x+1/2, -y+1/2, z-1/2'

loop_
_atom_site_label
_atom_site_type_symbol
_atom_site_fract_x
_atom_site_fract_y
_atom_site_fract_z
_atom_site_U_iso_or_equiv
_atom_site_adp_type
_atom_site_occupancy
_atom_site_site_symmetry_order
_atom_site_calc_flag
_atom_site_refinement_flags_posn
_atom_site_refinement_flags_adp
O1 O 0.48997(5) 0.23438(9) 0.67952(4) 0.0282(2) Uani 1 1 d . .
O2 O 0.63385(6) 0.25235(9) 0.50554(4) 0.0292(2) Uani 1 1 d . .
N1 N 0.68790(6) 0.12380(9) 0.64805(4) 0.0180(2) Uani 1 1 d . .
N2 N 0.61623(6) 0.24051(10) 0.69438(4) 0.0183(2) Uani 1 1 d . .
N3 N 0.61440(6) 0.45995(10) 0.62679(4) 0.0183(2) Uani 1 1 d . .
N4 N 0.68565(6) 0.34451(10) 0.57935(4) 0.0197(2) Uani 1 1 d . .
C1 C 0.77970(7) 0.36963(12) 0.69868(5) 0.0189(3) Uani 1 1 d . .
C2 C 0.75255(7) 0.25610(12) 0.71045(5) 0.0188(3) Uani 1 1 d . .
C3 C 0.79092(7) 0.18923(13) 0.74949(5) 0.0250(3) Uani 1 1 d . .
H3 H 0.7729 0.1127 0.7558 0.030 Uiso 1 1 calc R U
C4 C 0.85639(8) 0.23156(15) 0.78039(6) 0.0313(3) Uani 1 1 d . .
H4 H 0.8816 0.1848 0.8078 0.038 Uiso 1 1 calc R U
C5 C 0.88333(8) 0.33988(15) 0.77079(6) 0.0317(4) Uani 1 1 d . .
H5 H 0.9272 0.3687 0.7920 0.038 Uiso 1 1 calc R U
C6 C 0.84729(7) 0.41056(13) 0.72991(6) 0.0253(3) Uani 1 1 d . .
C7 C 0.87767(8) 0.52099(14) 0.71895(6) 0.0322(4) Uani 1 1 d . .
H7 H 0.9229 0.5473 0.7393 0.039 Uiso 1 1 calc R U
C8 C 0.84351(8) 0.59011(13) 0.67996(7) 0.0331(4) Uani 1 1 d . .
H8 H 0.8644 0.6643 0.6734 0.040 Uiso 1 1 calc R U
C9 C 0.77724(8) 0.55110(12) 0.64957(6) 0.0270(3) Uani 1 1 d . .
H9 H 0.7534 0.6000 0.6225 0.032 Uiso 1 1 calc R U
C10 C 0.74565(7) 0.44421(12) 0.65781(5) 0.0196(3) Uani 1 1 d . .
C11 C 0.72957(10) -0.15892(17) 0.60070(8) 0.0492(5) Uani 1 1 d . .
H11A H 0.7347 -0.1443 0.6372 0.074 Uiso 1 1 calc R U
H11B H 0.7778 -0.1822 0.5931 0.074 Uiso 1 1 calc R U
H11C H 0.6935 -0.2227 0.5906 0.074 Uiso 1 1 calc R U
C12 C 0.70138(9) -0.06210(19) 0.51493(7) 0.0452(5) Uani 1 1 d . .
H12A H 0.6693 -0.1293 0.5021 0.068 Uiso 1 1 calc R U
H12B H 0.7519 -0.0771 0.5093 0.068 Uiso 1 1 calc R U
H12C H 0.6820 0.0103 0.4970 0.068 Uiso 1 1 calc R U
C13 C 0.70285(8) -0.04697(12) 0.57171(5) 0.0252(3) Uani 1 1 d . .
H13 H 0.7391 0.0176 0.5843 0.030 Uiso 1 1 calc R U
C14 C 0.55287(7) 0.10749(12) 0.63061(5) 0.0201(3) Uani 1 1 d . .
C15 C 0.48785(8) 0.05555(13) 0.60338(5) 0.0251(3) Uani 1 1 d . .
H15 H 0.4406 0.0782 0.6099 0.030 Uiso 1 1 calc R U
C16 C 0.49313(8) -0.02830(13) 0.56719(6) 0.0285(3) Uani 1 1 d . .
H16 H 0.4495 -0.0653 0.5491 0.034 Uiso 1 1 calc R U
C17 C 0.56260(8) -0.05934(13) 0.55694(6) 0.0271(3) Uani 1 1 d . .
H17 H 0.5650 -0.1163 0.5312 0.033 Uiso 1 1 calc R U
C18 C 0.62791(7) -0.01033(12) 0.58287(5) 0.0220(3) Uani 1 1 d . .
C19 C 0.62275(7) 0.07387(11) 0.62123(5) 0.0186(3) Uani 1 1 d . .
C20 C 0.68233(7) 0.20336(11) 0.68162(5) 0.0172(3) Uani 1 1 d . .
C21 C 0.61375(7) 0.32944(12) 0.73406(5) 0.0226(3) Uani 1 1 d . .
H21A H 0.6611 0.3293 0.7582 0.034 Uiso 1 1 calc R U
H21B H 0.5733 0.3103 0.7519 0.034 Uiso 1 1 calc R U
H21C H 0.6052 0.4081 0.7185 0.034 Uiso 1 1 calc R U
C22 C 0.54806(7) 0.19720(12) 0.66890(5) 0.0207(3) Uani 1 1 d . .
C23 C 0.40841(8) 0.52715(15) 0.66628(6) 0.0335(4) Uani 1 1 d . .
H23A H 0.3624 0.5493 0.6431 0.050 Uiso 1 1 calc R U
H23B H 0.4114 0.5694 0.6985 0.050 Uiso 1 1 calc R U
H23C H 0.4086 0.4415 0.6724 0.050 Uiso 1 1 calc R U
C24 C 0.47201(8) 0.69117(13) 0.62740(6) 0.0286(3) Uani 1 1 d . .
H24A H 0.5184 0.7133 0.6166 0.043 Uiso 1 1 calc R U
H24B H 0.4656 0.7399 0.6565 0.043 Uiso 1 1 calc R U
H24C H 0.4300 0.7042 0.5993 0.043 Uiso 1 1 calc R U
C25 C 0.47512(7) 0.56023(12) 0.64255(5) 0.0219(3) Uani 1 1 d . .
H25 H 0.5210 0.5481 0.6689 0.026 Uiso 1 1 calc R U
C26 C 0.48161(7) 0.48270(12) 0.59740(5) 0.0198(3) Uani 1 1 d . .
C27 C 0.42007(8) 0.45811(13) 0.56040(5) 0.0243(3) Uani 1 1 d . .
H27 H 0.3732 0.4895 0.5641 0.029 Uiso 1 1 calc R U
C28 C 0.42408(8) 0.38892(13) 0.51782(5) 0.0260(3) Uani 1 1 d . .
H28 H 0.3806 0.3744 0.4931 0.031 Uiso 1 1 calc R U
C29 C 0.49100(8) 0.34191(12) 0.51177(5) 0.0234(3) Uani 1 1 d . .
H29 H 0.4941 0.2947 0.4829 0.028 Uiso 1 1 calc R U
C30 C 0.55445(7) 0.36405(11) 0.54833(5) 0.0194(3) Uani 1 1 d . .
C31 C 0.55085(7) 0.43513(11) 0.59076(5) 0.0180(3) Uani 1 1 d . .
C32 C 0.62546(8) 0.31463(12) 0.54145(5) 0.0211(3) Uani 1 1 d . .
C33 C 0.75924(8) 0.29823(13) 0.57457(6) 0.0261(3) Uani 1 1 d . .
H33A H 0.7962 0.3617 0.5819 0.039 Uiso 1 1 calc R U
H33B H 0.7574 0.2691 0.5399 0.039 Uiso 1 1 calc R U
H33C H 0.7730 0.2331 0.5987 0.039 Uiso 1 1 calc R U
C34 C 0.67667(7) 0.41373(11) 0.62047(5) 0.0181(3) Uani 1 1 d . .

loop_
_atom_site_aniso_label
_atom_site_aniso_U_11
_atom_site_aniso_U_22
_atom_site_aniso_U_33
_atom_site_aniso_U_23
_atom_site_aniso_U_13
_atom_site_aniso_U_12
O1 0.0160(5) 0.0366(6) 0.0332(6) -0.0055(5) 0.0078(4) -0.0021(4)
O2 0.0357(6) 0.0295(5) 0.0234(5) -0.0083(4) 0.0084(4) 0.0025(4)
N1 0.0172(5) 0.0177(5) 0.0188(5) 0.0011(4) 0.0023(4) -0.0019(4)
N2 0.0147(5) 0.0208(6) 0.0198(6) -0.0006(4) 0.0039(4) -0.0009(4)
N3 0.0190(5) 0.0193(5) 0.0175(5) 0.0002(4) 0.0055(4) -0.0004(4)
N4 0.0222(6) 0.0190(6) 0.0198(6) -0.0004(4) 0.0086(4) 0.0026(4)
C1 0.0134(6) 0.0239(7) 0.0205(7) -0.0079(5) 0.0059(5) -0.0003(5)
C2 0.0151(6) 0.0246(7) 0.0172(6) -0.0041(5) 0.0043(5) 0.0009(5)
C3 0.0210(7) 0.0314(8) 0.0228(7) -0.0001(6) 0.0042(5) 0.0033(6)
C4 0.0225(7) 0.0453(9) 0.0235(7) -0.0039(7) -0.0027(6) 0.0094(7)
C5 0.0159(7) 0.0453(9) 0.0309(8) -0.0162(7) -0.0031(6) 0.0024(6)
C6 0.0142(6) 0.0315(8) 0.0307(8) -0.0150(6) 0.0054(5) -0.0008(5)
C7 0.0158(7) 0.0347(8) 0.0470(10) -0.0221(7) 0.0084(6) -0.0073(6)
C8 0.0254(8) 0.0242(7) 0.0545(10) -0.0119(7) 0.0203(7) -0.0079(6)
C9 0.0240(7) 0.0223(7) 0.0381(8) -0.0028(6) 0.0143(6) -0.0029(6)
C10 0.0153(6) 0.0216(7) 0.0239(7) -0.0061(5) 0.0091(5) -0.0014(5)
C11 0.0369(10) 0.0408(10) 0.0713(13) 0.0181(9) 0.0138(9) 0.0110(8)
C12 0.0324(9) 0.0675(13) 0.0368(9) -0.0133(9) 0.0091(7) 0.0055(8)
C13 0.0244(7) 0.0210(7) 0.0295(8) -0.0057(6) 0.0032(6) -0.0021(5)
C14 0.0192(7) 0.0207(7) 0.0198(7) 0.0039(5) 0.0023(5) -0.0036(5)
C15 0.0191(7) 0.0289(8) 0.0272(7) 0.0024(6) 0.0039(5) -0.0051(6)
C16 0.0237(7) 0.0308(8) 0.0288(8) -0.0014(6) -0.0005(6) -0.0118(6)
C17 0.0306(8) 0.0225(7) 0.0279(8) -0.0051(6) 0.0045(6) -0.0066(6)
C18 0.0243(7) 0.0180(6) 0.0234(7) 0.0017(5) 0.0036(5) -0.0033(5)
C19 0.0193(6) 0.0167(6) 0.0194(6) 0.0039(5) 0.0025(5) -0.0034(5)
C20 0.0158(6) 0.0182(6) 0.0179(6) 0.0038(5) 0.0038(5) -0.0008(5)
C21 0.0207(7) 0.0272(7) 0.0206(7) -0.0033(6) 0.0058(5) 0.0005(5)
C22 0.0168(6) 0.0233(7) 0.0222(7) 0.0042(5) 0.0043(5) -0.0026(5)
C23 0.0309(8) 0.0436(9) 0.0296(8) -0.0040(7) 0.0146(6) 0.0012(7)
C24 0.0298(8) 0.0285(8) 0.0255(7) -0.0046(6) 0.0000(6) 0.0021(6)
C25 0.0181(6) 0.0281(7) 0.0192(7) -0.0012(5) 0.0031(5) 0.0033(5)
C26 0.0212(7) 0.0208(7) 0.0180(6) 0.0030(5) 0.0056(5) -0.0002(5)
C27 0.0209(7) 0.0272(7) 0.0251(7) 0.0019(6) 0.0048(5) -0.0008(6)
C28 0.0242(7) 0.0296(8) 0.0223(7) -0.0006(6) -0.0009(6) -0.0061(6)
C29 0.0311(8) 0.0200(7) 0.0189(7) -0.0023(5) 0.0044(6) -0.0051(6)
C30 0.0253(7) 0.0163(6) 0.0176(6) 0.0021(5) 0.0060(5) -0.0016(5)
C31 0.0203(7) 0.0171(6) 0.0171(6) 0.0017(5) 0.0049(5) -0.0020(5)
C32 0.0291(7) 0.0172(6) 0.0181(6) 0.0005(5) 0.0074(5) -0.0010(5)
C33 0.0263(7) 0.0251(7) 0.0301(8) -0.0019(6) 0.0134(6) 0.0045(6)
C34 0.0212(7) 0.0163(6) 0.0181(6) 0.0012(5) 0.0074(5) -0.0012(5)

loop_
_atom_type_symbol
_atom_type_description
_atom_type_scat_dispersion_real
_atom_type_scat_dispersion_imag
_atom_type_scat_source
C C 0.0033 0.0016 'International Tables Vol C Tables 4.2.6.8 and 6.1.1.4'
H H 0.0000 0.0000 'International Tables Vol C Tables 4.2.6.8 and 6.1.1.4'
N N 0.0061 0.0033 'International Tables Vol C Tables 4.2.6.8 and 6.1.1.4'
O O 0.0106 0.0060 'International Tables Vol C Tables 4.2.6.8 and 6.1.1.4'

loop_
_geom_angle_atom_site_label_1
_geom_angle_atom_site_label_2
_geom_angle_atom_site_label_3
_geom_angle
C20 N1 C19 118.01(11)
C20 N2 C22 121.17(11)
C20 N2 C21 122.26(10)
C22 N2 C21 116.55(10)
C34 N3 C31 118.04(11)
C34 N4 C32 121.37(11)
C34 N4 C33 121.10(11)
C32 N4 C33 117.53(11)
C10 C1 C2 125.21(12)
C10 C1 C6 117.57(12)
C2 C1 C6 117.21(12)
C3 C2 C1 120.73(12)
C3 C2 C20 116.33(12)
C1 C2 C20 122.94(11)
C2 C3 C4 121.36(14)
C2 C3 H3 119.3
C4 C3 H3 119.3
C5 C4 C3 119.53(14)
C5 C4 H4 120.2
C3 C4 H4 120.2
C4 C5 C6 121.32(13)
C4 C5 H5 119.3
C6 C5 H5 119.3
C5 C6 C7 120.79(13)
C5 C6 C1 119.79(13)
C7 C6 C1 119.42(14)
C8 C7 C6 121.46(13)
C8 C7 H7 119.3
C6 C7 H7 119.3
C7 C8 C9 119.40(14)
C7 C8 H8 120.3
C9 C8 H8 120.3
C10 C9 C8 121.87(15)
C10 C9 H9 119.1
C8 C9 H9 119.1
C9 C10 C1 120.27(13)
C9 C10 C34 114.98(12)
C1 C10 C34 124.73(11)
C13 C11 H11A 109.5
C13 C11 H11B 109.5
H11A C11 H11B 109.5
C13 C11 H11C 109.5
H11A C11 H11C 109.5
H11B C11 H11C 109.5
C13 C12 H12A 109.5
C13 C12 H12B 109.5
H12A C12 H12B 109.5
C13 C12 H12C 109.5
H12A C12 H12C 109.5
H12B C12 H12C 109.5
C11 C13 C18 110.04(13)
C11 C13 C12 111.21(14)
C18 C13 C12 112.38(12)
C11 C13 H13 107.7
C18 C13 H13 107.7
C12 C13 H13 107.7
C15 C14 C19 120.53(13)
C15 C14 C22 119.93(12)
C19 C14 C22 119.54(11)
C16 C15 C14 119.34(13)
C16 C15 H15 120.3
C14 C15 H15 120.3
C15 C16 C17 120.05(13)
C15 C16 H16 120.0
C17 C16 H16 120.0
C18 C17 C16 122.41(14)
C18 C17 H17 118.8
C16 C17 H17 118.8
C17 C18 C19 117.64(13)
C17 C18 C13 121.48(13)
C19 C18 C13 120.86(12)
N1 C19 C14 121.40(12)
N1 C19 C18 118.60(12)
C14 C19 C18 119.99(12)
N1 C20 N2 124.88(11)
N1 C20 C2 117.69(11)
N2 C20 C2 117.38(11)
N2 C21 H21A 109.5
N2 C21 H21B 109.5
H21A C21 H21B 109.5
N2 C21 H21C 109.5
H21A C21 H21C 109.5
H21B C21 H21C 109.5
O1 C22 N2 120.19(12)
O1 C22 C14 124.89(12)
N2 C22 C14 114.92(11)
C25 C23 H23A 109.5
C25 C23 H23B 109.5
H23A C23 H23B 109.5
C25 C23 H23C 109.5
H23A C23 H23C 109.5
H23B C23 H23C 109.5
C25 C24 H24A 109.5
C25 C24 H24B 109.5
H24A C24 H24B 109.5
C25 C24 H24C 109.5
H24A C24 H24C 109.5
H24B C24 H24C 109.5
C26 C25 C23 112.42(12)
C26 C25 C24 110.42(11)
C23 C25 C24 110.73(12)
C26 C25 H25 107.7
C23 C25 H25 107.7
C24 C25 H25 107.7
C27 C26 C31 117.48(12)
C27 C26 C25 120.85(12)
C31 C26 C25 121.65(12)
C26 C27 C28 122.52(13)
C26 C27 H27 118.7
C28 C27 H27 118.7
C29 C28 C27 119.88(13)
C29 C28 H28 120.1
C27 C28 H28 120.1
C28 C29 C30 119.48(13)
C28 C29 H29 120.3
C30 C29 H29 120.3
C29 C30 C31 120.79(12)
C29 C30 C32 119.17(12)
C31 C30 C32 120.02(12)
N3 C31 C30 121.05(11)
N3 C31 C26 119.12(11)
C30 C31 C26 119.83(12)
O2 C32 N4 120.87(12)
O2 C32 C30 124.46(13)
N4 C32 C30 114.67(11)
N4 C33 H33A 109.5
N4 C33 H33B 109.5
H33A C33 H33B 109.5
N4 C33 H33C 109.5
H33A C33 H33C 109.5
H33B C33 H33C 109.5
N3 C34 N4 124.81(12)
N3 C34 C10 118.28(11)
N4 C34 C10 116.72(11)

loop_
_geom_bond_atom_site_label_1
_geom_bond_atom_site_label_2
_geom_bond_distance
O1 C22 1.2262(16)
O2 C32 1.2246(16)
N1 C20 1.2884(17)
N1 C19 1.3909(16)
N2 C20 1.3836(16)
N2 C22 1.3939(16)
N2 C21 1.4690(17)
N3 C34 1.2938(16)
N3 C31 1.3938(16)
N4 C34 1.3858(16)
N4 C32 1.3926(17)
N4 C33 1.4734(17)
C1 C10 1.4282(19)
C1 C2 1.4299(19)
C1 C6 1.4339(18)
C2 C3 1.3716(19)
C2 C20 1.4935(18)
C3 C4 1.406(2)
C3 H3 0.9500
C4 C5 1.360(2)
C4 H4 0.9500
C5 C6 1.414(2)
C5 H5 0.9500
C6 C7 1.417(2)
C7 C8 1.358(2)
C7 H7 0.9500
C8 C9 1.399(2)
C8 H8 0.9500
C9 C10 1.3728(19)
C9 H9 0.9500
C10 C34 1.4967(18)
C11 C13 1.514(2)
C11 H11A 0.9800
C11 H11B 0.9800
C11 H11C 0.9800
C12 C13 1.527(2)
C12 H12A 0.9800
C12 H12B 0.9800
C12 H12C 0.9800
C13 C18 1.5164(19)
C13 H13 1.0000
C14 C15 1.4024(18)
C14 C19 1.4025(18)
C14 C22 1.4557(19)
C15 C16 1.371(2)
C15 H15 0.9500
C16 C17 1.396(2)
C16 H16 0.9500
C17 C18 1.3806(19)
C17 H17 0.9500
C18 C19 1.4160(19)
C21 H21A 0.9800
C21 H21B 0.9800
C21 H21C 0.9800
C23 C25 1.5265(19)
C23 H23A 0.9800
C23 H23B 0.9800
C23 H23C 0.9800
C24 C25 1.530(2)
C24 H24A 0.9800
C24 H24B 0.9800
C24 H24C 0.9800
C25 C26 1.5160(18)
C25 H25 1.0000
C26 C27 1.3820(19)
C26 C31 1.4190(18)
C27 C28 1.396(2)
C27 H27 0.9500
C28 C29 1.373(2)
C28 H28 0.9500
C29 C30 1.3945(19)
C29 H29 0.9500
C30 C31 1.4032(18)
C30 C32 1.4584(19)
C33 H33A 0.9800
C33 H33B 0.9800
C33 H33C 0.9800

loop_
_geom_torsion_atom_site_label_1
_geom_torsion_atom_site_label_2
_geom_torsion_atom_site_label_3
_geom_torsion_atom_site_label_4
_geom_torsion
C10 C1 C2 C3 177.56(12)
C6 C1 C2 C3 -1.18(18)
C10 C1 C2 C20 -2.2(2)
C6 C1 C2 C20 179.05(11)
C1 C2 C3 C4 2.4(2)
C20 C2 C3 C4 -177.77(12)
C2 C3 C4 C5 -1.5(2)
C3 C4 C5 C6 -0.8(2)
C4 C5 C6 C7 -177.22(14)
C4 C5 C6 C1 2.0(2)
C10 C1 C6 C5 -179.82(12)
C2 C1 C6 C5 -0.98(18)
C10 C1 C6 C7 -0.63(18)
C2 C1 C6 C7 178.22(12)
C5 C6 C7 C8 -179.68(13)
C1 C6 C7 C8 1.1(2)
C6 C7 C8 C9 -0.6(2)
C7 C8 C9 C10 -0.3(2)
C8 C9 C10 C1 0.8(2)
C8 C9 C10 C34 -177.44(12)
C2 C1 C10 C9 -179.06(12)
C6 C1 C10 C9 -0.32(18)
C2 C1 C10 C34 -1.0(2)
C6 C1 C10 C34 177.77(11)
C19 C14 C15 C16 -0.3(2)
C22 C14 C15 C16 179.59(13)
C14 C15 C16 C17 -1.4(2)
C15 C16 C17 C18 1.4(2)
C16 C17 C18 C19 0.3(2)
C16 C17 C18 C13 178.93(13)
C11 C13 C18 C17 -83.65(18)
C12 C13 C18 C17 40.88(19)
C11 C13 C18 C19 94.94(16)
C12 C13 C18 C19 -140.53(14)
C20 N1 C19 C14 -0.76(18)
C20 N1 C19 C18 177.60(12)
C15 C14 C19 N1 -179.61(12)
C22 C14 C19 N1 0.51(19)
C15 C14 C19 C18 2.05(19)
C22 C14 C19 C18 -177.84(12)
C17 C18 C19 N1 179.59(12)
C13 C18 C19 N1 0.95(19)
C17 C18 C19 C14 -2.02(19)
C13 C18 C19 C14 179.34(12)
C19 N1 C20 N2 2.27(19)
C19 N1 C20 C2 179.69(11)
C22 N2 C20 N1 -3.54(19)
C21 N2 C20 N1 178.28(12)
C22 N2 C20 C2 179.03(11)
C21 N2 C20 C2 0.85(17)
C3 C2 C20 N1 -78.94(15)
C1 C2 C20 N1 100.84(15)
C3 C2 C20 N2 98.68(14)
C1 C2 C20 N2 -81.55(16)
C20 N2 C22 O1 -177.37(12)
C21 N2 C22 O1 0.91(18)
C20 N2 C22 C14 2.94(17)
C21 N2 C22 C14 -178.77(11)
C15 C14 C22 O1 -1.1(2)
C19 C14 C22 O1 178.77(13)
C15 C14 C22 N2 178.55(12)
C19 C14 C22 N2 -1.57(18)
C23 C25 C26 C27 45.72(17)
C24 C25 C26 C27 -78.49(16)
C23 C25 C26 C31 -135.85(13)
C24 C25 C26 C31 99.94(14)
C31 C26 C27 C28 0.3(2)
C25 C26 C27 C28 178.80(13)
C26 C27 C28 C29 0.4(2)
C27 C28 C29 C30 -0.1(2)
C28 C29 C30 C31 -0.9(2)
C28 C29 C30 C32 -179.51(12)
C34 N3 C31 C30 -1.24(18)
C34 N3 C31 C26 178.67(12)
C29 C30 C31 N3 -178.41(12)
C32 C30 C31 N3 0.13(19)
C29 C30 C31 C26 1.67(19)
C32 C30 C31 C26 -179.78(12)
C27 C26 C31 N3 178.76(12)
C25 C26 C31 N3 0.28(19)
C27 C26 C31 C30 -1.32(19)
C25 C26 C31 C30 -179.81(12)
C34 N4 C32 O2 -179.21(12)
C33 N4 C32 O2 -0.15(19)
C34 N4 C32 C30 1.37(17)
C33 N4 C32 C30 -179.57(11)
C29 C30 C32 O2 -1.0(2)
C31 C30 C32 O2 -179.60(13)
C29 C30 C32 N4 178.36(12)
C31 C30 C32 N4 -0.21(18)
C31 N3 C34 N4 2.55(19)
C31 N3 C34 C10 177.44(11)
C32 N4 C34 N3 -2.7(2)
C33 N4 C34 N3 178.26(12)
C32 N4 C34 C10 -177.68(11)
C33 N4 C34 C10 3.29(17)
C9 C10 C34 N3 -81.08(15)
C1 C10 C34 N3 100.75(15)
C9 C10 C34 N4 94.23(14)
C1 C10 C34 N4 -83.95(15)
